data_7024878
loop_
_publ_author_name
'Lopez, Nazario'
'Zhao, Hanhua'
'Prosvirin, Andrey V.'
'Wernsdorfer, Wolfgang'
'Dunbar, Kim R.'

_publ_section_title
;
 A homologous heterospin series of mononuclear lanthanide/TCNQF(4) organic
 radical complexes.
;
_journal_issue 18
_journal_name_full 'Dalton transactions (Cambridge, England : 2003)'
_journal_page_first 4341
_journal_page_last 4352
_journal_paper_doi 10.1039/b922219g
_journal_volume 39
_journal_year 2010
_chemical_formula_sum 'C36 H20 F12 N12 O10 Pr'
_chemical_formula_weight 1149.55
_chemical_name_common
;Praseodymium(iii) 2,3,5,6-Tetrafluoro-7,7,8,8-
Tetracyanoquinodimethane'
;
_chemical_name_systematic
;Praseodymium(III)
2,3,5,6-Tetrafluoro-7,7,8,8-Tetracyanoquinodimethane'
;
_space_group_IT_number 14
_symmetry_cell_setting monoclinic
_symmetry_space_group_name_Hall '-P 2yn'
_symmetry_space_group_name_H-M 'P 1 21/n 1'
_atom_sites_solution_hydrogens geom
_atom_sites_solution_primary direct
_atom_sites_solution_secondary difmap
_audit_creation_method SHELXL-97
_cell_angle_alpha 90.00
_cell_angle_beta 97.10(2)
_cell_angle_gamma 90.00
_cell_formula_units_Z 4
_cell_length_a 13.818(15)
_cell_length_b 17.65(2)
_cell_length_c 18.57(2)
_cell_measurement_temperature 383(2)
_cell_volume 4494(9)
_computing_structure_refinement 'SHELXL-97 (Sheldrick, 1997)'
_computing_structure_solution 'SHELXS-97 (Sheldrick, 1990)'
_diffrn_ambient_temperature 383(2)
_diffrn_measured_fraction_theta_full 0.933
_diffrn_measured_fraction_theta_max 0.933
_diffrn_radiation_monochromator graphite
_diffrn_radiation_source 'fine-focus sealed tube'
_diffrn_radiation_type MoK\a
_diffrn_radiation_wavelength 0.71073
_diffrn_reflns_av_R_equivalents 0.1465
_diffrn_reflns_av_sigmaI/netI 0.1960
_diffrn_reflns_limit_h_max 17
_diffrn_reflns_limit_h_min -17
_diffrn_reflns_limit_k_max 22
_diffrn_reflns_limit_k_min -23
_diffrn_reflns_limit_l_max 24
_diffrn_reflns_limit_l_min -19
_diffrn_reflns_number 24159
_diffrn_reflns_theta_full 28.01
_diffrn_reflns_theta_max 28.01
_diffrn_reflns_theta_min 1.74
_exptl_absorpt_coefficient_mu 1.202
_exptl_absorpt_correction_T_max 0.8403
_exptl_absorpt_correction_T_min 0.7573
_exptl_absorpt_correction_type multi-scan
_exptl_absorpt_process_details 'SADABS, 1996'
_exptl_crystal_density_diffrn 1.698
_exptl_crystal_density_method 'not measured'
_exptl_crystal_F_000 2268
_exptl_crystal_size_max 0.30
_exptl_crystal_size_mid 0.30
_exptl_crystal_size_min 0.15
_refine_diff_density_max 6.826
_refine_diff_density_min -4.078
_refine_diff_density_rms 0.297
_refine_ls_extinction_method none
_refine_ls_goodness_of_fit_ref 0.961
_refine_ls_hydrogen_treatment mixed
_refine_ls_matrix_type full
_refine_ls_number_parameters 640
_refine_ls_number_reflns 10149
_refine_ls_number_restraints 0
_refine_ls_restrained_S_all 0.961
_refine_ls_R_factor_all 0.1513
_refine_ls_R_factor_gt 0.0998
_refine_ls_shift/su_max 0.000
_refine_ls_shift/su_mean 0.000
_refine_ls_structure_factor_coef Fsqd
_refine_ls_weighting_details 'calc w=1/[\s^2^(Fo^2^)+(0.1313P)^2^+0.0000P] where P=(Fo^2^+2Fc^2^)/3'
_refine_ls_weighting_scheme calc
_refine_ls_wR_factor_gt 0.2263
_refine_ls_wR_factor_ref 0.2518
_reflns_number_gt 5675
_reflns_number_total 10149
_reflns_threshold_expression >2sigma(I)
_cod_data_source_file b922219g.txt
_cod_data_source_block g:\nazari~1\nazari~1\crysta~1\nl079b~1\prtcnqf4
_cod_original_cell_volume 4496(9)
_cod_original_sg_symbol_H-M P21/n
_cod_database_code 7024878

loop_
_symmetry_equiv_pos_as_xyz
'x, y, z'
'-x+1/2, y+1/2, -z+1/2'
'-x, -y, -z'
'x-1/2, -y-1/2, z-1/2'

loop_
_atom_site_label
_atom_site_type_symbol
_atom_site_fract_x
_atom_site_fract_y
_atom_site_fract_z
_atom_site_U_iso_or_equiv
_atom_site_adp_type
_atom_site_occupancy
_atom_site_symmetry_multiplicity
_atom_site_calc_flag
Pr1 Pr 0.23698(3) 0.52419(3) 0.08889(3) 0.01667(18) Uani 1 1 d
F1 F 0.5535(3) 0.3991(3) 0.1547(3) 0.0276(13) Uani 1 1 d
F2 F 0.5550(3) 0.2351(3) 0.3617(3) 0.0248(12) Uani 1 1 d
F3 F 0.7457(3) 0.3922(3) 0.1653(3) 0.0308(14) Uani 1 1 d
F4 F 0.7490(4) 0.2253(3) 0.3706(3) 0.0290(13) Uani 1 1 d
F5 F 0.2834(4) 0.4660(3) 0.3443(3) 0.0291(13) Uani 1 1 d
F6 F 0.3826(4) 0.6802(3) 0.4949(3) 0.0270(13) Uani 1 1 d
F7 F 0.3311(4) 0.3745(3) 0.4562(3) 0.0291(13) Uani 1 1 d
F8 F 0.4372(4) 0.5871(3) 0.6051(3) 0.0273(13) Uani 1 1 d
F9 F 0.5797(4) 1.1381(3) -0.0488(3) 0.0307(14) Uani 1 1 d
F10 F 0.7136(4) 0.9623(3) 0.1340(3) 0.0272(13) Uani 1 1 d
F11 F 0.5390(4) 1.0245(3) -0.1399(3) 0.0308(13) Uani 1 1 d
F12 F 0.6709(4) 0.8496(3) 0.0433(3) 0.0281(13) Uani 1 1 d
O1 O 0.4089(4) 0.5701(4) 0.1403(4) 0.0345(18) Uani 1 1 d
O2 O 0.2558(4) 0.6616(4) 0.0611(4) 0.0283(16) Uani 1 1 d
O3 O 0.3534(5) 0.5232(4) -0.0083(4) 0.0345(18) Uani 1 1 d
O4 O 0.1241(5) 0.5323(4) -0.0264(4) 0.0331(17) Uani 1 1 d
O5 O 0.2274(4) 0.3927(4) 0.0196(4) 0.0303(17) Uani 1 1 d
O6 O 0.1366(4) 0.4343(4) 0.1509(4) 0.0259(16) Uani 1 1 d
O7 O 0.0758(4) 0.5863(4) 0.1104(4) 0.0279(16) Uani 1 1 d
N1 N 0.3415(5) 0.4223(5) 0.1685(5) 0.0257(19) Uani 1 1 d
N2 N 0.3272(6) 0.2555(5) 0.3362(5) 0.031(2) Uani 1 1 d
N3 N 0.9642(6) 0.4026(6) 0.2087(6) 0.043(3) Uani 1 1 d
N4 N 0.9735(6) 0.2114(6) 0.3556(6) 0.046(3) Uani 1 1 d
N5 N 0.2434(5) 0.5792(4) 0.2231(5) 0.0245(18) Uani 1 1 d
N6 N 0.3226(5) 0.7729(5) 0.3531(5) 0.029(2) Uani 1 1 d
N7 N 0.4272(6) 0.2793(5) 0.5854(5) 0.037(2) Uani 1 1 d
N8 N 0.4724(7) 0.4679(5) 0.7280(6) 0.041(2) Uani 1 1 d
N9 N 0.6687(6) 1.2593(5) 0.0581(5) 0.036(2) Uani 1 1 d
N10 N 0.7357(7) 1.1046(5) 0.2348(6) 0.038(2) Uani 1 1 d
N11 N 0.5172(6) 0.8833(5) -0.2415(5) 0.028(2) Uani 1 1 d
N12 N 0.6168(6) 0.7281(5) -0.0698(5) 0.036(2) Uani 1 1 d
C1 C 0.3857(6) 0.3795(6) 0.2067(5) 0.022(2) Uani 1 1 d
C2 C 0.3795(6) 0.2854(5) 0.3001(5) 0.020(2) Uani 1 1 d
C3 C 0.4387(6) 0.3268(5) 0.2553(5) 0.023(2) Uani 1 1 d
C4 C 0.5448(6) 0.3181(5) 0.2575(5) 0.023(2) Uani 1 1 d
C5 C 0.6002(6) 0.3570(5) 0.2095(5) 0.021(2) Uani 1 1 d
C6 C 0.6004(6) 0.2731(5) 0.3110(5) 0.020(2) Uani 1 1 d
C7 C 0.7008(6) 0.3532(5) 0.2155(5) 0.022(2) Uani 1 1 d
C8 C 0.7011(6) 0.2678(5) 0.3163(5) 0.023(2) Uani 1 1 d
C9 C 0.7575(6) 0.3074(5) 0.2685(5) 0.022(2) Uani 1 1 d
C10 C 0.8632(6) 0.3059(5) 0.2757(6) 0.024(2) Uani 1 1 d
C11 C 0.9188(6) 0.3589(6) 0.2377(6) 0.028(2) Uani 1 1 d
C12 C 0.9212(7) 0.2528(6) 0.3208(7) 0.038(3) Uani 1 1 d
C13 C 0.2700(6) 0.5996(5) 0.2823(6) 0.024(2) Uani 1 1 d
C14 C 0.3157(5) 0.7077(5) 0.3557(5) 0.0177(19) Uani 1 1 d
C15 C 0.3040(6) 0.6276(5) 0.3527(5) 0.019(2) Uani 1 1 d
C16 C 0.3321(6) 0.5786(5) 0.4138(5) 0.022(2) Uani 1 1 d
C17 C 0.3214(6) 0.4980(5) 0.4093(5) 0.020(2) Uani 1 1 d
C18 C 0.3708(6) 0.6040(5) 0.4837(5) 0.020(2) Uani 1 1 d
C19 C 0.3469(6) 0.4503(5) 0.4663(5) 0.021(2) Uani 1 1 d
C20 C 0.3979(6) 0.5564(5) 0.5412(5) 0.0185(19) Uani 1 1 d
C21 C 0.3875(6) 0.4748(5) 0.5371(5) 0.021(2) Uani 1 1 d
C22 C 0.4136(6) 0.4258(5) 0.5961(5) 0.021(2) Uani 1 1 d
C23 C 0.4186(6) 0.3441(6) 0.5895(6) 0.025(2) Uani 1 1 d
C24 C 0.4458(6) 0.4521(6) 0.6691(7) 0.026(2) Uani 1 1 d
C25 C 0.6717(6) 1.1960(6) 0.0745(5) 0.026(2) Uani 1 1 d
C26 C 0.7118(7) 1.1081(5) 0.1721(6) 0.027(2) Uani 1 1 d
C27 C 0.6773(6) 1.1178(6) 0.0969(6) 0.027(2) Uani 1 1 d
C28 C 0.6509(6) 1.0570(5) 0.0471(5) 0.019(2) Uani 1 1 d
C29 C 0.6059(6) 1.0667(5) -0.0243(5) 0.021(2) Uani 1 1 d
C30 C 0.6696(6) 0.9783(5) 0.0672(6) 0.022(2) Uani 1 1 d
C31 C 0.5833(6) 1.0082(5) -0.0725(5) 0.019(2) Uani 1 1 d
C32 C 0.6481(6) 0.9214(5) 0.0194(5) 0.023(2) Uani 1 1 d
C33 C 0.6052(5) 0.9299(5) -0.0534(5) 0.0176(19) Uani 1 1 d
C34 C 0.5869(6) 0.8700(5) -0.1047(5) 0.023(2) Uani 1 1 d
C35 C 0.5484(6) 0.8791(5) -0.1800(6) 0.023(2) Uani 1 1 d
C36 C 0.6025(6) 0.7921(6) -0.0844(5) 0.024(2) Uani 1 1 d
O1S O 0.5244(5) 0.6127(5) 0.0109(5) 0.048(2) Uani 1 1 d
O2S O 0.8031(16) 0.5609(6) 0.1224(6) 0.177(9) Uani 1 1 d
O3S O 0.0091(4) 0.3522(4) 0.0170(4) 0.0278(16) Uani 1 1 d

loop_
_atom_site_aniso_label
_atom_site_aniso_U_11
_atom_site_aniso_U_22
_atom_site_aniso_U_33
_atom_site_aniso_U_23
_atom_site_aniso_U_13
_atom_site_aniso_U_12
Pr1 0.0105(2) 0.0122(3) 0.0286(3) 0.0000(2) 0.00725(19) -0.00095(18)
F1 0.021(3) 0.026(3) 0.038(3) 0.009(3) 0.012(2) 0.005(2)
F2 0.024(3) 0.019(3) 0.033(3) 0.008(2) 0.008(2) -0.001(2)
F3 0.022(3) 0.024(3) 0.050(4) 0.010(3) 0.018(3) -0.002(2)
F4 0.027(3) 0.015(3) 0.045(4) 0.007(3) 0.005(3) 0.004(2)
F5 0.036(3) 0.020(3) 0.031(4) -0.001(2) -0.001(3) 0.002(2)
F6 0.032(3) 0.013(3) 0.035(3) -0.003(2) 0.004(3) -0.004(2)
F7 0.041(3) 0.010(3) 0.036(4) 0.000(2) 0.005(3) 0.000(2)
F8 0.026(3) 0.019(3) 0.035(4) -0.003(2) -0.001(2) 0.001(2)
F9 0.034(3) 0.010(3) 0.047(4) 0.004(2) 0.003(3) 0.007(2)
F10 0.032(3) 0.018(3) 0.032(4) 0.003(2) 0.004(3) -0.001(2)
F11 0.034(3) 0.021(3) 0.037(4) -0.003(3) 0.005(3) 0.002(2)
F12 0.030(3) 0.012(3) 0.043(4) 0.006(2) 0.006(3) 0.003(2)
O1 0.016(3) 0.034(5) 0.053(5) 0.005(4) 0.002(3) -0.011(3)
O2 0.027(3) 0.017(4) 0.044(4) -0.002(3) 0.016(3) -0.002(3)
O3 0.025(3) 0.044(5) 0.038(4) 0.002(3) 0.019(3) -0.007(3)
O4 0.031(4) 0.030(5) 0.038(5) -0.006(3) 0.003(3) 0.005(3)
O5 0.021(3) 0.015(4) 0.057(5) -0.002(3) 0.013(3) 0.004(3)
O6 0.018(3) 0.015(4) 0.049(4) 0.003(3) 0.020(3) -0.002(2)
O7 0.018(3) 0.021(4) 0.045(4) -0.001(3) 0.007(3) 0.004(3)
N1 0.007(3) 0.030(5) 0.039(5) 0.006(4) -0.001(3) 0.001(3)
N2 0.032(4) 0.019(5) 0.047(6) 0.003(4) 0.022(4) 0.001(3)
N3 0.020(4) 0.045(7) 0.067(7) -0.007(5) 0.016(5) -0.002(4)
N4 0.030(5) 0.031(6) 0.075(8) -0.006(5) -0.007(5) 0.019(4)
N5 0.022(4) 0.010(4) 0.043(6) -0.002(4) 0.006(4) 0.002(3)
N6 0.023(4) 0.028(5) 0.036(5) 0.003(4) 0.007(4) -0.001(3)
N7 0.032(5) 0.027(6) 0.050(6) -0.001(4) 0.002(4) 0.011(4)
N8 0.040(5) 0.030(6) 0.050(7) 0.003(5) -0.001(5) 0.000(4)
N9 0.046(5) 0.019(5) 0.045(6) -0.001(4) 0.017(4) -0.007(4)
N10 0.047(5) 0.029(6) 0.040(7) -0.005(4) 0.012(5) -0.008(4)
N11 0.029(4) 0.019(5) 0.039(6) -0.006(4) 0.010(4) -0.003(3)
N12 0.041(5) 0.025(6) 0.049(6) -0.002(4) 0.025(5) -0.002(4)
C1 0.013(4) 0.025(6) 0.032(6) -0.008(4) 0.012(4) -0.009(4)
C2 0.017(4) 0.015(5) 0.029(6) 0.000(4) 0.006(4) 0.005(3)
C3 0.016(4) 0.008(5) 0.047(7) 0.001(4) 0.011(4) 0.004(3)
C4 0.016(4) 0.012(5) 0.042(6) 0.000(4) 0.013(4) 0.002(3)
C5 0.013(4) 0.015(5) 0.035(6) 0.001(4) 0.005(4) 0.000(3)
C6 0.018(4) 0.007(4) 0.035(6) -0.003(4) 0.010(4) -0.003(3)
C7 0.011(4) 0.020(5) 0.035(6) -0.001(4) 0.007(4) 0.000(3)
C8 0.022(4) 0.016(5) 0.031(6) -0.004(4) -0.002(4) 0.006(4)
C9 0.015(4) 0.008(5) 0.042(6) -0.007(4) 0.005(4) 0.002(3)
C10 0.012(4) 0.017(5) 0.043(6) -0.005(4) 0.002(4) 0.002(3)
C11 0.012(4) 0.034(6) 0.041(6) -0.005(5) 0.011(4) -0.001(4)
C12 0.021(5) 0.026(6) 0.067(8) -0.013(6) 0.007(5) -0.001(4)
C13 0.016(4) 0.009(5) 0.049(7) 0.001(4) 0.017(5) 0.001(3)
C14 0.011(4) 0.018(5) 0.025(5) -0.003(4) 0.005(4) -0.003(3)
C15 0.018(4) 0.017(5) 0.024(5) -0.002(4) 0.010(4) 0.002(3)
C16 0.014(4) 0.019(5) 0.037(6) -0.006(4) 0.017(4) -0.005(3)
C17 0.023(4) 0.012(5) 0.025(5) -0.003(4) 0.008(4) -0.001(3)
C18 0.013(4) 0.010(5) 0.040(6) -0.008(4) 0.010(4) -0.006(3)
C19 0.017(4) 0.010(5) 0.035(6) -0.007(4) 0.004(4) 0.000(3)
C20 0.015(4) 0.017(5) 0.024(5) -0.004(4) 0.004(4) -0.002(3)
C21 0.010(4) 0.016(5) 0.039(6) 0.001(4) 0.007(4) 0.000(3)
C22 0.013(4) 0.018(5) 0.032(6) -0.004(4) 0.005(4) 0.001(3)
C23 0.016(4) 0.022(6) 0.036(6) -0.006(4) 0.000(4) 0.002(4)
C24 0.018(4) 0.016(5) 0.045(7) 0.003(5) 0.009(5) 0.000(3)
C25 0.027(5) 0.021(6) 0.033(6) 0.005(4) 0.014(4) -0.002(4)
C26 0.031(5) 0.012(5) 0.039(7) -0.005(4) 0.010(5) -0.005(4)
C27 0.022(4) 0.018(5) 0.043(7) 0.003(4) 0.017(5) 0.005(4)
C28 0.014(4) 0.018(5) 0.028(6) -0.003(4) 0.012(4) -0.001(3)
C29 0.025(4) 0.003(4) 0.038(6) 0.002(4) 0.011(4) 0.005(3)
C30 0.011(4) 0.018(5) 0.038(6) 0.001(4) 0.007(4) 0.003(3)
C31 0.012(4) 0.019(5) 0.028(6) -0.002(4) 0.003(4) 0.001(3)
C32 0.021(4) 0.013(5) 0.040(6) 0.009(4) 0.019(4) 0.007(3)
C33 0.010(4) 0.015(5) 0.029(6) -0.001(4) 0.008(4) -0.002(3)
C34 0.022(4) 0.010(5) 0.039(6) -0.001(4) 0.013(4) -0.009(3)
C35 0.017(4) 0.014(5) 0.041(7) -0.001(4) 0.015(4) -0.003(3)
C36 0.024(4) 0.017(6) 0.035(6) -0.003(4) 0.015(4) -0.002(4)
O1S 0.036(4) 0.044(5) 0.066(6) 0.015(4) 0.007(4) -0.022(4)
O2S 0.46(3) 0.031(7) 0.058(7) 0.014(6) 0.090(12) 0.102(12)
O3S 0.029(3) 0.015(4) 0.039(4) 0.004(3) -0.001(3) -0.001(3)

loop_
_atom_type_symbol
_atom_type_description
_atom_type_scat_dispersion_real
_atom_type_scat_dispersion_imag
_atom_type_scat_source
C C 0.0033 0.0016 'International Tables Vol C Tables 4.2.6.8 and 6.1.1.4'
H H 0.0000 0.0000 'International Tables Vol C Tables 4.2.6.8 and 6.1.1.4'
N N 0.0061 0.0033 'International Tables Vol C Tables 4.2.6.8 and 6.1.1.4'
O O 0.0106 0.0060 'International Tables Vol C Tables 4.2.6.8 and 6.1.1.4'
F F 0.0171 0.0103 'International Tables Vol C Tables 4.2.6.8 and 6.1.1.4'
Pr Pr -0.2180 2.8214 'International Tables Vol C Tables 4.2.6.8 and 6.1.1.4'

loop_
_geom_angle_atom_site_label_1
_geom_angle_atom_site_label_2
_geom_angle_atom_site_label_3
_geom_angle
O6 Pr1 O4 96.2(2)
O6 Pr1 O2 142.6(2)
O4 Pr1 O2 80.6(2)
O6 Pr1 O7 69.8(2)
O4 Pr1 O7 69.2(2)
O2 Pr1 O7 74.4(2)
O6 Pr1 O3 139.3(2)
O4 Pr1 O3 77.1(2)
O2 Pr1 O3 76.8(2)
O7 Pr1 O3 138.4(2)
O6 Pr1 O1 124.8(2)
O4 Pr1 O1 138.6(2)
O2 Pr1 O1 70.0(2)
O7 Pr1 O1 126.0(2)
O3 Pr1 O1 68.5(2)
O6 Pr1 N1 66.6(2)
O4 Pr1 N1 139.5(3)
O2 Pr1 N1 135.5(2)
O7 Pr1 N1 129.1(2)
O3 Pr1 N1 92.4(2)
O1 Pr1 N1 65.9(2)
O6 Pr1 O5 70.6(2)
O4 Pr1 O5 69.2(2)
O2 Pr1 O5 138.6(2)
O7 Pr1 O5 117.3(2)
O3 Pr1 O5 69.5(2)
O1 Pr1 O5 116.3(2)
N1 Pr1 O5 70.5(3)
O6 Pr1 N5 75.8(2)
O4 Pr1 N5 136.6(2)
O2 Pr1 N5 81.3(2)
O7 Pr1 N5 68.1(2)
O3 Pr1 N5 135.3(2)
O1 Pr1 N5 67.5(2)
N1 Pr1 N5 76.8(3)
O5 Pr1 N5 140.1(2)
C1 N1 Pr1 176.3(8)
C13 N5 Pr1 163.5(6)
N1 C1 C3 178.5(9)
N2 C2 C3 175.8(9)
C1 C3 C2 114.3(7)
C1 C3 C4 121.1(8)
C2 C3 C4 124.6(8)
C6 C4 C5 114.9(7)
C6 C4 C3 122.0(8)
C5 C4 C3 123.0(9)
F1 C5 C7 117.9(8)
F1 C5 C4 119.4(7)
C7 C5 C4 122.7(9)
F2 C6 C8 117.3(8)
F2 C6 C4 120.0(7)
C8 C6 C4 122.6(8)
F3 C7 C5 117.1(8)
F3 C7 C9 119.9(7)
C5 C7 C9 122.9(8)
F4 C8 C6 118.8(8)
F4 C8 C9 118.5(7)
C6 C8 C9 122.7(9)
C7 C9 C8 114.1(7)
C7 C9 C10 122.2(8)
C8 C9 C10 123.5(9)
C12 C10 C11 114.6(8)
C12 C10 C9 123.3(9)
C11 C10 C9 122.1(9)
N3 C11 C10 178.2(12)
N4 C12 C10 175.6(11)
N5 C13 C15 177.3(10)
N6 C14 C15 175.2(10)
C13 C15 C14 113.9(8)
C13 C15 C16 122.8(8)
C14 C15 C16 123.1(8)
C18 C16 C17 113.2(8)
C18 C16 C15 124.6(9)
C17 C16 C15 122.3(8)
C19 C17 F5 117.5(8)
C19 C17 C16 123.6(9)
F5 C17 C16 118.9(8)
F6 C18 C20 117.9(8)
F6 C18 C16 118.4(8)
C20 C18 C16 123.7(9)
C17 C19 F7 118.5(8)
C17 C19 C21 124.1(9)
F7 C19 C21 117.4(8)
F8 C20 C18 118.5(8)
F8 C20 C21 118.0(8)
C18 C20 C21 123.5(8)
C22 C21 C19 124.3(9)
C22 C21 C20 123.8(9)
C19 C21 C20 111.9(8)
C21 C22 C24 123.5(9)
C21 C22 C23 123.7(9)
C24 C22 C23 112.6(8)
N7 C23 C22 176.7(10)
N8 C24 C22 175.5(11)
N9 C25 C27 178.3(12)
N10 C26 C27 175.0(10)
C26 C27 C28 124.7(9)
C26 C27 C25 113.3(9)
C28 C27 C25 122.0(10)
C29 C28 C27 124.5(9)
C29 C28 C30 113.8(8)
C27 C28 C30 121.8(9)
F9 C29 C31 116.3(9)
F9 C29 C28 119.5(8)
C31 C29 C28 124.1(9)
F10 C30 C32 119.4(9)
F10 C30 C28 118.9(8)
C32 C30 C28 121.6(9)
F11 C31 C29 118.8(8)
F11 C31 C33 119.1(8)
C29 C31 C33 122.1(9)
C30 C32 F12 116.9(9)
C30 C32 C33 125.6(9)
F12 C32 C33 117.5(8)
C32 C33 C34 125.4(9)
C32 C33 C31 112.6(8)
C34 C33 C31 122.0(9)
C33 C34 C36 121.8(9)
C33 C34 C35 125.5(9)
C36 C34 C35 112.7(8)
N11 C35 C34 177.4(10)
N12 C36 C34 177.9(10)

loop_
_geom_bond_atom_site_label_1
_geom_bond_atom_site_label_2
_geom_bond_distance
Pr1 O6 2.482(6)
Pr1 O4 2.492(8)
Pr1 O2 2.500(7)
Pr1 O7 2.558(6)
Pr1 O3 2.563(6)
Pr1 O1 2.579(6)
Pr1 N1 2.641(8)
Pr1 O5 2.649(7)
Pr1 N5 2.667(9)
F1 C5 1.358(11)
F2 C6 1.369(10)
F3 C7 1.368(10)
F4 C8 1.361(11)
F5 C17 1.377(11)
F6 C18 1.368(10)
F7 C19 1.366(10)
F8 C20 1.355(10)
F9 C29 1.373(10)
F10 C30 1.343(11)
F11 C31 1.355(11)
F12 C32 1.367(10)
N1 C1 1.158(12)
N2 C2 1.171(11)
N3 C11 1.167(13)
N4 C12 1.167(14)
N5 C13 1.172(12)
N6 C14 1.155(12)
N7 C23 1.154(13)
N8 C24 1.146(13)
N9 C25 1.158(13)
N10 C26 1.173(13)
N11 C35 1.171(13)
N12 C36 1.173(13)
C1 C3 1.433(14)
C2 C3 1.437(12)
C3 C4 1.470(11)
C4 C6 1.421(13)
C4 C5 1.422(12)
C5 C7 1.382(11)
C6 C8 1.387(11)
C7 C9 1.429(13)
C8 C9 1.434(13)
C9 C10 1.451(11)
C10 C12 1.434(15)
C10 C11 1.447(13)
C13 C15 1.422(14)
C14 C15 1.424(13)
C15 C16 1.442(13)
C16 C18 1.415(13)
C16 C17 1.433(13)
C17 C19 1.364(14)
C18 C20 1.373(13)
C19 C21 1.432(14)
C20 C21 1.449(13)
C21 C22 1.407(13)
C22 C24 1.449(15)
C22 C23 1.449(13)
C25 C27 1.442(14)
C26 C27 1.428(16)
C27 C28 1.435(14)
C28 C29 1.403(13)
C28 C30 1.454(13)
C29 C31 1.377(13)
C30 C32 1.349(14)
C31 C33 1.450(13)
C32 C33 1.415(13)
C33 C34 1.424(13)
C34 C36 1.435(13)
C34 C35 1.443(15)
